data_7118405
loop_
_publ_author_name
'B. Vilhanova'
'J. Vaclavik'
'P. Sot'
'J. Pechacek'
'J. Zapal'
'R. Pazout'
'J. Maixner'
'M. Kuzmac'
'P. Kacer'

_publ_section_title
;
 Enantioselective hydrogenation of cyclic imines catalysed by
 Noyori-Ikariya half-sandwich complexes and their analogues
;
_journal_name_full Chem.Commun.
_journal_page_first 362
_journal_volume 52
_journal_year 2016
_chemical_absolute_configuration ad
_chemical_formula_moiety 'C32 H37 Cl N2 O3 Ru S, C H2 Cl2'
_chemical_formula_sum 'C33 H39 Cl3 N2 O3 Ru S'
_chemical_formula_weight 751.1717
_chemical_name_systematic ' ?'
_space_group_IT_number 4
_symmetry_cell_setting monoclinic
_symmetry_Int_Tables_number 4
_symmetry_space_group_name_Hall 'P 2yb'
_symmetry_space_group_name_H-M 'P 1 21 1'
_audit_update_record
;
2014-08-27 deposited with the CCDC.
2015-10-15 downloaded from the CCDC.
;
_cell_angle_alpha 90
_cell_angle_beta 104.5931(14)
_cell_angle_gamma 90
_cell_formula_units_Z 2
_cell_length_a 7.77870(10)
_cell_length_b 22.4690(4)
_cell_length_c 9.7911(2)
_cell_measurement_reflns_used 32689
_cell_measurement_temperature 180
_cell_measurement_theta_max 76.81
_cell_measurement_theta_min 4.66
_cell_volume 1656.08(5)
_computing_cell_refinement
;
CrysAlisPro, Agilent Technologies,
Version 1.171.36.21 (release 14-08-2012 CrysAlis171 .NET)
(compiled Sep 14 2012,17:21:16)
;
_computing_data_collection
;
CrysAlisPro, Agilent Technologies,
Version 1.171.36.21 (release 14-08-2012 CrysAlis171 .NET)
(compiled Sep 14 2012,17:21:16)
;
_computing_data_reduction
;
CrysAlisPro, Agilent Technologies,
Version 1.171.36.21 (release 14-08-2012 CrysAlis171 .NET)
(compiled Sep 14 2012,17:21:16)
;
_diffrn_ambient_temperature 180
_diffrn_detector_area_resol_mean 4.0959
_diffrn_measured_fraction_theta_full 0.99
_diffrn_measured_fraction_theta_max 0.99
_diffrn_measurement_device 'four-cycle diffractometer'
_diffrn_measurement_device_type 'Xcalibur, Onyx'
_diffrn_measurement_method '\w scans'
_diffrn_radiation_monochromator graphite
_diffrn_radiation_probe x-ray
_diffrn_radiation_source 'Enhance (Cu) X-ray Source'
_diffrn_radiation_type 'Cu K\a'
_diffrn_radiation_wavelength 1.5418
_diffrn_reflns_av_R_equivalents 0.0341
_diffrn_reflns_av_unetI/netI 0.0172
_diffrn_reflns_limit_h_max 9
_diffrn_reflns_limit_h_min -9
_diffrn_reflns_limit_k_max 27
_diffrn_reflns_limit_k_min -27
_diffrn_reflns_limit_l_max 12
_diffrn_reflns_limit_l_min -11
_diffrn_reflns_number 35936
_diffrn_reflns_theta_full 76.98
_diffrn_reflns_theta_max 76.98
_diffrn_reflns_theta_min 4.67
_exptl_absorpt_coefficient_mu 6.937
_exptl_absorpt_correction_T_max 1
_exptl_absorpt_correction_T_min 0.487
_exptl_absorpt_correction_type multi-scan
_exptl_absorpt_process_details
;
CrysAlisPro, Agilent Technologies,
Version 1.171.36.21 (release 14-08-2012 CrysAlis171 .NET)
(compiled Sep 14 2012,17:21:16)
Empirical absorption correction using spherical harmonics,
 implemented in SCALE3 ABSPACK scaling algorithm.
;
_exptl_crystal_colour red
_exptl_crystal_density_diffrn 1.506
_exptl_crystal_description block
_exptl_crystal_F_000 772
_exptl_crystal_size_max 0.38
_exptl_crystal_size_mid 0.24
_exptl_crystal_size_min 0.18
_refine_diff_density_max 0.44
_refine_diff_density_min -0.91
_refine_ls_abs_structure_details '  3263 of Friedel pairs used in the refinement'
_refine_ls_abs_structure_Flack -0.008(7)
_refine_ls_extinction_method none
_refine_ls_goodness_of_fit_gt 2.65
_refine_ls_goodness_of_fit_ref 2.64
_refine_ls_hydrogen_treatment mixed
_refine_ls_number_constraints 145
_refine_ls_number_parameters 400
_refine_ls_number_reflns 6809
_refine_ls_number_restraints 1
_refine_ls_R_factor_all 0.0297
_refine_ls_R_factor_gt 0.0291
_refine_ls_shift/su_max 0.0471
_refine_ls_shift/su_mean 0.0040
_refine_ls_structure_factor_coef F
_refine_ls_weighting_details w=1/(\s^2^(F)+0.0001F^2^)
_refine_ls_weighting_scheme sigma
_refine_ls_wR_factor_gt 0.0404
_refine_ls_wR_factor_ref 0.0405
_reflns_number_gt 6754
_reflns_number_total 6809
_reflns_threshold_expression I>3\s(I)
_cod_data_source_file c5cc06712j2.cif
_cod_data_source_block I
_cod_depositor_comments
;
The following automatic conversions were performed:

'_diffrn_radiation_probe' value 'X-ray' changed to 'x-ray' according
to the built-in table from CIF Core dictionary named 'cif_core.dic'
version 2.4.1 from 2010-06-29.

Automatic conversion script
Id: cif_fix_values 4093 2015-10-18 17:28:56Z antanas 
;
_cod_database_code 7118405

loop_
_space_group_symop_id
_space_group_symop_operation_xyz
1 x,y,z
2 -x,y+1/2,-z

loop_
_atom_site_label
_atom_site_type_symbol
_atom_site_fract_x
_atom_site_fract_y
_atom_site_fract_z
_atom_site_adp_type
_atom_site_U_iso_or_equiv
_atom_site_site_symmetry_multiplicity
_atom_site_occupancy
_atom_site_calc_flag
_atom_site_refinement_flags
_atom_site_disorder_assembly
_atom_site_disorder_group
Ru1 Ru 0.32037(2) 0.792610(14) 0.448855(19) Uani 0.01891(6) 2 1 d . . .
S1 S -0.04407(9) 0.85531(3) 0.48019(8) Uani 0.0222(2) 2 1 d . . .
Cl1 Cl 0.12536(11) 0.77887(4) 0.21381(8) Uani 0.0338(3) 2 1 d . . .
O1 O -0.0702(3) 0.79303(14) 0.5033(2) Uani 0.0292(6) 2 1 d . . .
O2 O -0.1716(3) 0.88298(12) 0.3638(3) Uani 0.0320(8) 2 1 d . . .
N2 N 0.4237(4) 0.86068(12) 0.3399(3) Uani 0.0221(8) 2 1 d . . .
N1 N 0.1574(3) 0.86646(11) 0.4734(3) Uani 0.0204(7) 2 1 d . . .
C15 C -0.0764(4) 0.89106(15) 0.6345(3) Uani 0.0244(9) 2 1 d . . .
C2 C 0.3757(4) 0.92092(14) 0.3800(4) Uani 0.0226(9) 2 1 d . . .
C8 C 0.2486(5) 0.99337(15) 0.5975(3) Uani 0.0294(10) 2 1 d . . .
C14 C 0.3136(5) 0.96137(17) 0.1326(4) Uani 0.0335(11) 2 1 d . . .
C22 C 0.4420(4) 0.78625(17) 0.6764(3) Uani 0.0232(8) 2 1 d . . .
C20 C -0.0203(5) 0.86263(17) 0.7648(4) Uani 0.0319(11) 2 1 d . . .
C24 C 0.2657(5) 0.70673(14) 0.5333(4) Uani 0.0299(11) 2 1 d . . .
C29 C 0.4568(5) 0.83530(16) 0.7827(4) Uani 0.0316(11) 2 1 d . . .
C9 C 0.3937(4) 0.96882(15) 0.2753(4) Uani 0.0260(10) 2 1 d . . .
C23 C 0.2874(4) 0.74900(15) 0.6404(3) Uani 0.0261(9) 2 1 d . . .
C10 C 0.4778(6) 1.02254(16) 0.3212(4) Uani 0.0379(12) 2 1 d . . .
C30 C 0.4660(5) 0.81242(17) 0.9323(4) Uani 0.0350(11) 2 1 d . . .
C19 C -0.0595(5) 0.88743(18) 0.8828(4) Uani 0.0364(12) 2 1 d . . .
C27 C 0.5728(4) 0.77783(14) 0.6001(3) Uani 0.0258(9) 2 1 d . . .
C31 C 0.6164(5) 0.76885(19) 0.9883(4) Uani 0.0374(12) 2 1 d . . .
C18 C -0.1511(5) 0.9407(2) 0.8754(4) Uani 0.0415(13) 2 1 d . . .
C17 C -0.2021(5) 0.96908(18) 0.7454(5) Uani 0.0401(13) 2 1 d . . .
C32 C 0.6279(6) 0.7522(2) 1.1385(4) Uani 0.0457(14) 2 1 d . . .
C11 C 0.4783(7) 1.0684(2) 0.2247(6) Uani 0.0519(16) 2 1 d . . .
O3 O 0.7561(5) 0.70740(16) 1.1931(4) Uani 0.0550(12) 2 1 d . . .
C21 C -0.1965(8) 0.9658(3) 1.0049(6) Uani 0.069(2) 2 1 d . . .
C26 C 0.5536(4) 0.73295(15) 0.4941(4) Uani 0.0289(10) 2 1 d . . .
C13 C 0.3158(6) 1.0074(2) 0.0368(5) Uani 0.0473(15) 2 1 d . . .
C3 C 0.1495(4) 0.97838(13) 0.4628(3) Uani 0.0227(9) 2 1 d . . .
C4 C 0.0279(5) 1.01892(15) 0.3889(4) Uani 0.0337(11) 2 1 d . . .
C25 C 0.4013(5) 0.69691(14) 0.4585(4) Uani 0.0323(11) 2 1 d . . .
C1 C 0.1822(4) 0.92043(12) 0.3941(3) Uani 0.0201(9) 2 1 d . . .
C12 C 0.3975(6) 1.0608(2) 0.0839(5) Uani 0.0501(16) 2 1 d . . .
C5 C 0.0069(7) 1.07446(18) 0.4460(5) Uani 0.0478(15) 2 1 d . . .
C7 C 0.2278(6) 1.04928(17) 0.6542(4) Uani 0.0384(12) 2 1 d . . .
C28 C 0.3727(7) 0.65140(19) 0.3444(5) Uani 0.0480(16) 2 1 d . . .
C16 C -0.1657(5) 0.94471(16) 0.6258(4) Uani 0.0333(11) 2 1 d . . .
C6 C 0.1093(7) 1.08961(18) 0.5785(5) Uani 0.0472(16) 2 1 d . . .
Cl2 Cl -0.0993(2) 0.69468(7) 0.78074(17) Uani 0.0743(6) 2 1 d . . .
Cl3 Cl 0.2190(3) 0.63894(10) 0.9424(2) Uani 0.0974(8) 2 1 d . . .
H1n2 H 0.549(7) 0.860(2) 0.351(5) Uiso 0.044(13) 2 1 d . . .
H2n2 H 0.365(7) 0.852(2) 0.246(6) Uiso 0.040(12) 2 1 d . . .
H1o3 H 0.862(5) 0.724(3) 1.218(8) Uiso 0.09(2) 2 1 d . . .
C33 C 0.0034(9) 0.6599(3) 0.9404(7) Uani 0.077(3) 2 1 d . . .
H1c2 H 0.457822 0.930411 0.468215 Uiso 0.0272 2 1 d . . .
H1c8 H 0.33144 0.9653 0.651658 Uiso 0.0353 2 1 d . . .
H1c14 H 0.256214 0.924388 0.09953 Uiso 0.0402 2 1 d . . .
H1c20 H 0.045212 0.826039 0.772601 Uiso 0.0383 2 1 d . . .
H1c24 H 0.158443 0.68365 0.508695 Uiso 0.0359 2 1 d . . .
H1c29 H 0.357569 0.861823 0.75346 Uiso 0.0379 2 1 d . . .
H2c29 H 0.560075 0.858908 0.784156 Uiso 0.0379 2 1 d . . .
H1c23 H 0.197295 0.753255 0.691096 Uiso 0.0313 2 1 d . . .
H1c10 H 0.535535 1.028122 0.419234 Uiso 0.0455 2 1 d . . .
H1c30 H 0.476653 0.845548 0.995833 Uiso 0.042 2 1 d . . .
H2c30 H 0.354964 0.794165 0.934049 Uiso 0.042 2 1 d . . .
H1c19 H -0.022401 0.86725 0.971777 Uiso 0.0437 2 1 d . . .
H1c27 H 0.676231 0.8028 0.62009 Uiso 0.031 2 1 d . . .
H1c31 H 0.598292 0.733664 0.930843 Uiso 0.0448 2 1 d . . .
H2c31 H 0.726751 0.786309 0.981898 Uiso 0.0448 2 1 d . . .
H1c17 H -0.26382 1.006386 0.738342 Uiso 0.0481 2 1 d . . .
H1c32 H 0.653262 0.787028 1.196908 Uiso 0.0548 2 1 d . . .
H2c32 H 0.5133 0.739384 1.147042 Uiso 0.0548 2 1 d . . .
H1c11 H 0.535596 1.105425 0.257072 Uiso 0.0623 2 1 d . . .
H1c21 H -0.315788 0.980923 0.979788 Uiso 0.0829 2 1 d . . .
H2c21 H -0.18711 0.934992 1.07438 Uiso 0.0829 2 1 d . . .
H3c21 H -0.115679 0.997421 1.042912 Uiso 0.0829 2 1 d . . .
H1c26 H 0.64615 0.727313 0.4464 Uiso 0.0347 2 1 d . . .
H1c4 H -0.043397 1.008715 0.29677 Uiso 0.0405 2 1 d . . .
H1c1 H 0.09587 0.918399 0.304836 Uiso 0.0241 2 1 d . . .
H1c12 H 0.397849 1.092526 0.018341 Uiso 0.0601 2 1 d . . .
H1c5 H -0.078536 1.102155 0.393441 Uiso 0.0573 2 1 d . . .
H1c7 H 0.297233 1.059469 0.746922 Uiso 0.046 2 1 d . . .
H1c28 H 0.248265 0.648614 0.299151 Uiso 0.0576 2 1 d . . .
H2c28 H 0.436371 0.66276 0.276252 Uiso 0.0576 2 1 d . . .
H3c28 H 0.415202 0.613497 0.384223 Uiso 0.0576 2 1 d . . .
H1c16 H -0.202498 0.965029 0.53695 Uiso 0.04 2 1 d . . .
H1c6 H 0.097395 1.12819 0.617175 Uiso 0.0567 2 1 d . . .
H1c33 H 0.005746 0.686698 1.017169 Uiso 0.0929 2 1 d . . .
H2c33 H -0.063675 0.625326 0.952716 Uiso 0.0929 2 1 d . . .
H1c13 H 0.260577 1.001801 -0.061758 Uiso 0.0568 2 1 d . . .

loop_
_atom_site_aniso_label
_atom_site_aniso_type_symbol
_atom_site_aniso_U_11
_atom_site_aniso_U_22
_atom_site_aniso_U_33
_atom_site_aniso_U_12
_atom_site_aniso_U_13
_atom_site_aniso_U_23
Ru1 Ru 0.01551(10) 0.01848(10) 0.02265(10) -0.00030(9) 0.00461(7) 0.00288(9)
S1 S 0.0145(3) 0.0254(3) 0.0267(3) -0.0008(3) 0.0052(3) -0.0004(3)
Cl1 Cl 0.0303(4) 0.0386(5) 0.0277(3) -0.0004(3) -0.0018(3) -0.0048(3)
O1 O 0.0215(9) 0.0265(9) 0.0431(11) -0.0058(12) 0.0144(8) -0.0018(14)
O2 O 0.0172(11) 0.0434(14) 0.0321(12) 0.0023(10) 0.0004(9) 0.0021(10)
N2 N 0.0219(13) 0.0200(12) 0.0266(13) 0.0017(10) 0.0102(10) 0.0045(10)
N1 N 0.0149(12) 0.0188(11) 0.0285(12) -0.0003(9) 0.0072(10) 0.0035(9)
C15 C 0.0149(14) 0.0295(15) 0.0294(16) -0.0020(11) 0.0068(12) 0.0002(12)
C2 C 0.0221(16) 0.0193(15) 0.0266(15) -0.0025(11) 0.0062(12) 0.0045(12)
C8 C 0.0358(19) 0.0266(16) 0.0241(15) -0.0017(13) 0.0042(14) -0.0004(12)
C14 C 0.041(2) 0.0317(17) 0.0294(17) -0.0064(15) 0.0113(15) 0.0057(14)
C22 C 0.0229(13) 0.0253(16) 0.0189(11) -0.0008(13) 0.0006(10) 0.0061(13)
C20 C 0.0247(16) 0.0362(19) 0.0323(17) -0.0003(14) 0.0025(13) -0.0002(14)
C24 C 0.0311(18) 0.0199(15) 0.0373(17) -0.0055(13) 0.0060(15) 0.0110(13)
C29 C 0.0326(19) 0.0326(17) 0.0272(16) 0.0013(14) 0.0030(14) 0.0018(13)
C9 C 0.0251(16) 0.0249(15) 0.0296(16) 0.0009(12) 0.0099(13) 0.0067(12)
C23 C 0.0266(16) 0.0284(14) 0.0250(14) -0.0005(13) 0.0098(13) 0.0137(12)
C10 C 0.042(2) 0.0281(18) 0.042(2) -0.0102(15) 0.0077(16) 0.0053(15)
C30 C 0.0364(19) 0.0439(19) 0.0238(16) 0.0078(15) 0.0060(14) 0.0011(13)
C19 C 0.0318(19) 0.047(2) 0.0282(17) -0.0060(16) 0.0027(14) -0.0032(15)
C27 C 0.0136(13) 0.0327(19) 0.0276(14) 0.0015(11) -0.0013(11) 0.0102(11)
C31 C 0.0342(19) 0.0473(19) 0.0308(18) 0.0051(16) 0.0084(15) 0.0060(15)
C18 C 0.034(2) 0.053(2) 0.038(2) -0.0074(17) 0.0112(16) -0.0165(17)
C17 C 0.036(2) 0.0366(19) 0.052(2) 0.0045(16) 0.0175(17) -0.0096(16)
C32 C 0.044(2) 0.061(3) 0.0303(19) 0.0067(19) 0.0051(16) 0.0145(17)
C11 C 0.057(3) 0.033(2) 0.065(3) -0.0112(19) 0.014(2) 0.014(2)
O3 O 0.0474(19) 0.0539(19) 0.0550(18) -0.0028(15) -0.0032(15) 0.0242(15)
C21 C 0.071(4) 0.093(4) 0.046(3) 0.010(3) 0.021(3) -0.024(3)
C26 C 0.0229(16) 0.0284(16) 0.0355(17) 0.0108(13) 0.0074(14) 0.0087(13)
C13 C 0.056(3) 0.053(2) 0.0336(19) -0.006(2) 0.0131(18) 0.0199(18)
C3 C 0.0248(15) 0.0206(14) 0.0238(14) -0.0027(11) 0.0082(12) 0.0021(11)
C4 C 0.043(2) 0.0251(16) 0.0306(17) 0.0096(15) 0.0053(15) -0.0026(13)
C25 C 0.044(2) 0.0143(14) 0.0378(18) 0.0069(13) 0.0082(15) 0.0060(13)
C1 C 0.0192(15) 0.0181(13) 0.0224(13) 0.0014(11) 0.0040(11) 0.0021(10)
C12 C 0.056(3) 0.043(2) 0.053(2) -0.0033(19) 0.018(2) 0.025(2)
C5 C 0.070(3) 0.0281(18) 0.042(2) 0.0200(19) 0.008(2) -0.0024(15)
C7 C 0.053(2) 0.0353(19) 0.0263(16) -0.0094(17) 0.0092(16) -0.0073(14)
C28 C 0.067(3) 0.028(2) 0.049(3) 0.0001(19) 0.014(2) -0.0031(17)
C16 C 0.0312(18) 0.0315(17) 0.0397(19) 0.0038(14) 0.0135(15) 0.0004(14)
C6 C 0.070(3) 0.0277(19) 0.044(2) 0.0059(18) 0.016(2) -0.0120(16)
Cl2 Cl 0.0701(9) 0.0777(9) 0.0756(9) 0.0306(8) 0.0193(7) 0.0162(7)
Cl3 Cl 0.0685(10) 0.1403(18) 0.0748(10) 0.0395(11) 0.0019(8) -0.0083(10)
C33 C 0.061(4) 0.099(5) 0.077(4) 0.016(3) 0.025(3) 0.023(4)

loop_
_atom_type_symbol
_atom_type_scat_dispersion_real
_atom_type_scat_dispersion_imag
_atom_type_scat_source
C 0.0181 0.0091 'International Tables Vol C tables 4.2.6.8 and 6.1.1.1'
H 0.0000 0.0000 'International Tables Vol C tables 4.2.6.8 and 6.1.1.1'
Cl 0.3639 0.7018 'International Tables Vol C tables 4.2.6.8 and 6.1.1.1'
N 0.0311 0.0180 'International Tables Vol C tables 4.2.6.8 and 6.1.1.1'
O 0.0492 0.0322 'International Tables Vol C tables 4.2.6.8 and 6.1.1.1'
Ru 0.0552 3.2960 'International Tables Vol C tables 4.2.6.8 and 6.1.1.1'
S 0.3331 0.5567 'International Tables Vol C tables 4.2.6.8 and 6.1.1.1'

loop_
_geom_angle_atom_site_label_1
_geom_angle_atom_site_label_2
_geom_angle_atom_site_label_3
_geom_angle_site_symmetry_1
_geom_angle_site_symmetry_2
_geom_angle_site_symmetry_3
_geom_angle
C27 Ru1 C26 . . . 38.08(12)
C30 C31 C32 . . . 111.4(4)
C31 C32 O3 . . . 114.1(4)

loop_
_geom_bond_atom_site_label_1
_geom_bond_atom_site_label_2
_geom_bond_site_symmetry_1
_geom_bond_site_symmetry_2
_geom_bond_distance
Ru1 C27 . . 2.166(3)
Ru1 C26 . . 2.209(3)
C8 C3 . . 1.391(4)
C22 C27 . . 1.418(5)
C29 C30 . . 1.537(5)
C9 C10 . . 1.392(5)
C30 C31 . . 1.518(5)
C19 C18 . . 1.384(6)
C27 C26 . . 1.428(5)
C31 C32 . . 1.498(6)
C18 C17 . . 1.390(6)
C32 O3 . . 1.423(6)
C11 C10 . . 1.398(6)
C21 C18 . . 1.509(8)
C3 C4 . . 1.380(5)
C25 C26 . . 1.404(5)
C1 C3 . . 1.516(4)
C5 C4 . . 1.394(6)
C16 C17 . . 1.385(6)
H1o3 O3 . . 0.88(4)
H1c10 C10 . . 0.96
H1c30 C30 . . 0.96
H2c30 C30 . . 0.96
H1c27 C27 . . 0.96
H1c31 C31 . . 0.9601
H2c31 C31 . . 0.96
H1c17 C17 . . 0.96
H1c32 C32 . . 0.9599
H2c32 C32 . . 0.96
H1c26 C26 . . 0.96
H1c4 C4 . . 0.96

loop_
_geom_hbond_atom_site_label_D
_geom_hbond_atom_site_label_H
_geom_hbond_atom_site_label_A
_geom_hbond_site_symmetry_D
_geom_hbond_site_symmetry_H
_geom_hbond_site_symmetry_A
_geom_hbond_distance_DH
_geom_hbond_distance_HA
_geom_hbond_distance_DA
_geom_hbond_angle_DHA
C26 H1c26 O3 . . 1_554 0.96 2.85 3.719(6) 150.28

loop_
_restr_distance_atom_site_label_1
_restr_distance_site_symmetry_1
_restr_distance_atom_site_label_2
_restr_distance_site_symmetry_2
_restr_distance_target
_restr_distance_target_weight_param
O3 . H1o3 . 0.88 0.001
